data_7007050
loop_
_publ_author_name
'Li, Fei'
'Wang, Mei'
'Ma, Chengbing'
'Gao, Aiping'
'Chen, Hongbo'
'Sun, Licheng'

_publ_section_title
;
 Mono- and binuclear complexes of iron(II) and iron(III) with an N4O
 ligand: synthesis, structures and catalytic properties in alkane
 oxidation.
;
_journal_issue 20
_journal_name_full 'Dalton transactions (Cambridge, England : 2003)'
_journal_page_first 2427
_journal_page_last 2434
_journal_paper_doi 10.1039/b516697g
_journal_year 2006
_chemical_formula_sum 'C44 H50 Cl4 Fe2 N10 O19'
_chemical_formula_weight 1276.44
_chemical_name_systematic
;
?
;
_space_group_IT_number 2
_symmetry_cell_setting triclinic
_symmetry_space_group_name_Hall '-P 1'
_symmetry_space_group_name_H-M 'P -1'
_atom_sites_solution_hydrogens geom
_atom_sites_solution_primary direct
_atom_sites_solution_secondary difmap
_audit_creation_method SHELXL-97
_cell_angle_alpha 72.835(1)
_cell_angle_beta 76.497(1)
_cell_angle_gamma 65.272(1)
_cell_formula_units_Z 2
_cell_length_a 12.6658(5)
_cell_length_b 12.9257(5)
_cell_length_c 19.7839(8)
_cell_measurement_reflns_used 8051
_cell_measurement_temperature 273(2)
_cell_measurement_theta_max 25.21
_cell_measurement_theta_min 1.95
_cell_volume 2788.19(19)
_computing_cell_refinement 'Siemens SMART & SAINT'
_computing_data_collection 'Siemens SMART'
_computing_data_reduction 'Siemens XPREP'
_computing_molecular_graphics 'Bruker SHELXTL'
_computing_publication_material 'Bruker SHELXTL'
_computing_structure_refinement 'Siemens SHELXTL'
_computing_structure_solution 'Siemens SHELXTL'
_diffrn_ambient_temperature 273(2)
_diffrn_measured_fraction_theta_full 0.962
_diffrn_measured_fraction_theta_max 0.962
_diffrn_measurement_device_type 'CCD area detector'
_diffrn_measurement_method 'phi and omega scans'
_diffrn_radiation_monochromator graphite
_diffrn_radiation_source 'fine-focus sealed tube'
_diffrn_radiation_type MoK\a
_diffrn_radiation_wavelength 0.71073
_diffrn_reflns_av_R_equivalents 0.0240
_diffrn_reflns_av_sigmaI/netI 0.0360
_diffrn_reflns_limit_h_max 14
_diffrn_reflns_limit_h_min -15
_diffrn_reflns_limit_k_max 15
_diffrn_reflns_limit_k_min -14
_diffrn_reflns_limit_l_max 23
_diffrn_reflns_limit_l_min -16
_diffrn_reflns_number 14432
_diffrn_reflns_theta_full 25.21
_diffrn_reflns_theta_max 25.21
_diffrn_reflns_theta_min 1.95
_diffrn_standards_decay_% 0
_diffrn_standards_interval_count 0
_diffrn_standards_interval_time .
_diffrn_standards_number 0
_exptl_absorpt_coefficient_mu 0.792
_exptl_absorpt_correction_T_max .8111
_exptl_absorpt_correction_T_min .7210
_exptl_absorpt_correction_type empirical
_exptl_absorpt_process_details 'SADABS (Sheldrick, 1996)'
_exptl_crystal_colour 'dark red'
_exptl_crystal_density_diffrn 1.520
_exptl_crystal_density_meas 0
_exptl_crystal_density_method 'not measured'
_exptl_crystal_description prism
_exptl_crystal_F_000 1312
_exptl_crystal_size_max .36
_exptl_crystal_size_mid .31
_exptl_crystal_size_min .25
_refine_diff_density_max 0.798
_refine_diff_density_min -0.544
_refine_diff_density_rms 0.091
_refine_ls_extinction_method none
_refine_ls_goodness_of_fit_ref 1.128
_refine_ls_hydrogen_treatment constr
_refine_ls_matrix_type full
_refine_ls_number_parameters 712
_refine_ls_number_reflns 9680
_refine_ls_number_restraints 2
_refine_ls_restrained_S_all 1.128
_refine_ls_R_factor_gt 0.0867
_refine_ls_shift/su_max 0.000
_refine_ls_shift/su_mean 0.000
_refine_ls_structure_factor_coef Fsqd
_refine_ls_weighting_details 'calc w=1/[\s^2^(Fo^2^)+(0.0650P)^2^+12.0000P] where P=(Fo^2^+2Fc^2^)/3'
_refine_ls_weighting_scheme calc
_refine_ls_wR_factor_gt 0.1959
_refine_ls_wR_factor_ref 0.2244
_reflns_number_gt 7700
_reflns_number_total 9680
_reflns_threshold_expression >2sigma(I)
_cod_data_source_file b516697g.txt
_cod_data_source_block m
_cod_depositor_comments
;
The following automatic conversions were performed:
'_symmetry_cell_setting' value 'Triclinic' changed to 'triclinic'
according to '/home/saulius/struct/CIF-dictionaries/cif_core.dic'
dictionary named 'cif_core.dic' version 2.4.1 from 2010-06-29.

Automatic conversion script
Id: cif_fix_enum 1527 2010-12-29 10:47:43Z saulius 
;
_cod_original_sg_symbol_H-M P-1
_cod_database_code 7007050
_refine_ls_r_factor_ref 0.1148

loop_
_symmetry_equiv_pos_as_xyz
'x, y, z'
'-x, -y, -z'

loop_
_atom_site_label
_atom_site_type_symbol
_atom_site_fract_x
_atom_site_fract_y
_atom_site_fract_z
_atom_site_U_iso_or_equiv
_atom_site_adp_type
_atom_site_occupancy
_atom_site_symmetry_multiplicity
_atom_site_calc_flag
_atom_site_refinement_flags
_atom_site_disorder_assembly
_atom_site_disorder_group
Fe1 Fe -0.40738(7) 0.37745(7) 0.22335(5) 0.0441(2) Uani 1 1 d . . .
Fe2 Fe -0.24019(7) 0.07085(7) 0.25175(4) 0.0436(2) Uani 1 1 d . . .
Cl1 Cl 0.2438(2) 0.7941(2) 0.37152(12) 0.0841(6) Uani 1 1 d . . .
Cl2 Cl 0.2302(3) 0.2209(3) 0.41757(12) 0.0952(7) Uani 1 1 d . . .
Cl3 Cl -0.0843(2) 0.69602(19) 0.14491(12) 0.0789(6) Uani 1 1 d . . .
Cl4 Cl 0.4179(2) 0.7880(2) 0.03155(14) 0.0871(6) Uani 1 1 d . . .
O1 O -0.3281(3) 0.2238(3) 0.2326(2) 0.0479(10) Uani 1 1 d . . .
O2 O -0.5251(4) 0.5569(4) 0.2181(3) 0.0588(11) Uani 1 1 d . . .
O3 O -0.1136(4) -0.1076(4) 0.2715(2) 0.0573(11) Uani 1 1 d . . .
O4 O 0.3085(7) 0.6722(6) 0.3907(4) 0.123(3) Uani 1 1 d . . .
O5 O 0.1279(6) 0.8259(8) 0.4041(5) 0.137(3) Uani 1 1 d . . .
O6 O 0.2973(9) 0.8501(8) 0.3983(4) 0.142(3) Uani 1 1 d . . .
O7 O 0.2487(7) 0.8343(7) 0.2966(4) 0.119(2) Uani 1 1 d . . .
O8 O 0.2108(10) 0.3350(9) 0.4017(9) 0.221(6) Uani 1 1 d . . .
O9 O 0.2526(14) 0.1742(16) 0.3625(8) 0.264(8) Uani 1 1 d . . .
O10 O 0.3435(7) 0.1638(8) 0.4489(5) 0.138(3) Uani 1 1 d . . .
O11 O 0.1447(7) 0.1946(9) 0.4689(5) 0.154(4) Uani 1 1 d . . .
O12 O -0.1600(15) 0.7952(14) 0.1247(8) 0.351(13) Uani 1 1 d . . .
O13 O -0.0982(12) 0.6488(13) 0.2153(5) 0.219(6) Uani 1 1 d . . .
O14 O -0.0689(11) 0.6234(10) 0.1026(6) 0.192(5) Uani 1 1 d . . .
O15 O 0.0195(11) 0.7183(11) 0.1291(5) 0.185(5) Uani 1 1 d . . .
O16 O 0.3539(12) 0.7233(12) 0.0752(7) 0.220(6) Uani 1 1 d . . .
O17 O 0.487(2) 0.794(3) 0.0658(10) 0.380(15) Uani 1 1 d . . .
O18 O 0.3438(15) 0.8840(14) 0.0055(8) 0.345(14) Uani 1 1 d . . .
O19 O 0.4848(11) 0.7433(11) -0.0249(9) 0.233(7) Uani 1 1 d . . .
N1 N -0.5703(4) 0.3896(4) 0.2077(3) 0.0493(12) Uani 1 1 d . . .
N2 N -0.2947(5) 0.4593(5) 0.2361(3) 0.0573(14) Uani 1 1 d . . .
N3 N -0.3287(5) 0.4248(5) 0.1176(3) 0.0552(13) Uani 1 1 d . . .
N4 N -0.4401(5) 0.3717(5) 0.3354(3) 0.0524(13) Uani 1 1 d . . .
N5 N -0.1143(4) 0.0563(4) 0.1617(3) 0.0501(12) Uani 1 1 d . . .
N6 N -0.3113(5) -0.0054(5) 0.3562(3) 0.0578(14) Uani 1 1 d . . .
N7 N -0.1451(5) 0.0877(5) 0.3216(3) 0.0587(14) Uani 1 1 d . . .
N8 N -0.3620(5) 0.0149(4) 0.2285(3) 0.0558(13) Uani 1 1 d . . .
N9 N -0.215(3) 0.579(2) 0.4083(10) 0.241(11) Uani 1 1 d D . .
N10 N 0.0929(9) 0.2405(11) 0.1381(6) 0.134(4) Uani 1 1 d . . .
C1 C -0.5839(7) 0.3001(7) 0.1943(4) 0.0660(19) Uani 1 1 d . . .
H1A H -0.5177 0.2349 0.1862 0.079 Uiso 1 1 calc R . .
C2 C -0.6928(7) 0.3017(7) 0.1920(4) 0.073(2) Uani 1 1 d . . .
H2A H -0.7000 0.2386 0.1828 0.088 Uiso 1 1 calc R . .
C3 C -0.7895(7) 0.3980(8) 0.2037(4) 0.079(2) Uani 1 1 d . . .
H3A H -0.8638 0.4012 0.2026 0.095 Uiso 1 1 calc R . .
C4 C -0.7764(6) 0.4892(7) 0.2169(4) 0.072(2) Uani 1 1 d . . .
H4A H -0.8418 0.5550 0.2252 0.087 Uiso 1 1 calc R . .
C5 C -0.6660(6) 0.4835(6) 0.2181(3) 0.0561(16) Uani 1 1 d . . .
C6 C -0.6466(6) 0.5803(6) 0.2333(4) 0.0677(19) Uani 1 1 d . . .
H6A H -0.6898 0.6545 0.2038 0.081 Uiso 1 1 calc R . .
H6B H -0.6734 0.5840 0.2830 0.081 Uiso 1 1 calc R . .
C7 C -0.4836(7) 0.6252(6) 0.2430(5) 0.075(2) Uani 1 1 d . . .
H7A H -0.4970 0.6103 0.2946 0.090 Uiso 1 1 calc R . .
H7B H -0.5242 0.7078 0.2240 0.090 Uiso 1 1 calc R . .
C8 C -0.3569(7) 0.5896(6) 0.2176(5) 0.075(2) Uani 1 1 d . . .
H8A H -0.3231 0.6253 0.2389 0.090 Uiso 1 1 calc R . .
H8B H -0.3458 0.6176 0.1663 0.090 Uiso 1 1 calc R . .
C9 C -0.1898(6) 0.4250(7) 0.1821(4) 0.0657(19) Uani 1 1 d . . .
H9A H -0.1455 0.4736 0.1756 0.079 Uiso 1 1 calc R . .
H9B H -0.1395 0.3443 0.1987 0.079 Uiso 1 1 calc R . .
C10 C -0.2274(6) 0.4390(6) 0.1134(4) 0.0604(17) Uani 1 1 d . . .
C11 C -0.1619(8) 0.4607(7) 0.0486(5) 0.081(2) Uani 1 1 d . . .
H11A H -0.0928 0.4715 0.0463 0.097 Uiso 1 1 calc R . .
C12 C -0.1992(9) 0.4661(8) -0.0120(5) 0.091(3) Uani 1 1 d . . .
H12A H -0.1552 0.4797 -0.0560 0.110 Uiso 1 1 calc R . .
C13 C -0.3016(8) 0.4516(8) -0.0080(4) 0.085(3) Uani 1 1 d . . .
H13A H -0.3281 0.4553 -0.0491 0.102 Uiso 1 1 calc R . .
C14 C -0.3651(7) 0.4314(7) 0.0582(4) 0.0681(19) Uani 1 1 d . . .
H14A H -0.4352 0.4221 0.0612 0.082 Uiso 1 1 calc R . .
C15 C -0.2644(7) 0.4135(7) 0.3093(4) 0.070(2) Uani 1 1 d . . .
H15A H -0.2446 0.4693 0.3224 0.084 Uiso 1 1 calc R . .
H15B H -0.1960 0.3413 0.3114 0.084 Uiso 1 1 calc R . .
C16 C -0.3630(6) 0.3912(6) 0.3615(4) 0.0590(17) Uani 1 1 d . . .
C17 C -0.3734(7) 0.3844(7) 0.4345(4) 0.075(2) Uani 1 1 d . . .
H17A H -0.3188 0.3960 0.4527 0.090 Uiso 1 1 calc R . .
C18 C -0.4640(8) 0.3606(8) 0.4783(4) 0.083(2) Uani 1 1 d . . .
H18A H -0.4716 0.3563 0.5268 0.100 Uiso 1 1 calc R . .
C19 C -0.5444(7) 0.3428(7) 0.4519(4) 0.071(2) Uani 1 1 d . . .
H19A H -0.6070 0.3273 0.4818 0.085 Uiso 1 1 calc R . .
C20 C -0.5297(6) 0.3487(6) 0.3798(4) 0.0622(17) Uani 1 1 d . . .
H20A H -0.5834 0.3364 0.3613 0.075 Uiso 1 1 calc R . .
C21 C -0.1302(6) 0.1381(6) 0.1016(4) 0.0610(17) Uani 1 1 d . . .
H21A H -0.2019 0.2007 0.0986 0.073 Uiso 1 1 calc R . .
C22 C -0.0449(7) 0.1342(7) 0.0432(4) 0.070(2) Uani 1 1 d . . .
H22A H -0.0586 0.1920 0.0014 0.084 Uiso 1 1 calc R . .
C23 C 0.0614(7) 0.0414(8) 0.0493(5) 0.079(2) Uani 1 1 d . . .
H23A H 0.1218 0.0370 0.0117 0.095 Uiso 1 1 calc R . .
C24 C 0.0779(6) -0.0440(7) 0.1104(5) 0.071(2) Uani 1 1 d . . .
H24A H 0.1488 -0.1076 0.1141 0.085 Uiso 1 1 calc R . .
C25 C -0.0108(5) -0.0352(6) 0.1662(4) 0.0567(17) Uani 1 1 d . . .
C26 C 0.0007(6) -0.1258(6) 0.2341(4) 0.0646(18) Uani 1 1 d . . .
H26A H 0.0366 -0.2032 0.2241 0.078 Uiso 1 1 calc R . .
H26B H 0.0495 -0.1191 0.2624 0.078 Uiso 1 1 calc R . .
C27 C -0.1200(7) -0.1703(6) 0.3451(4) 0.073(2) Uani 1 1 d . . .
H27A H -0.0819 -0.1480 0.3725 0.088 Uiso 1 1 calc R . .
H27B H -0.0822 -0.2539 0.3486 0.088 Uiso 1 1 calc R . .
C28 C -0.2473(7) -0.1371(6) 0.3716(4) 0.070(2) Uani 1 1 d . . .
H28A H -0.2573 -0.1685 0.4226 0.084 Uiso 1 1 calc R . .
H28B H -0.2812 -0.1710 0.3489 0.084 Uiso 1 1 calc R . .
C29 C -0.2992(8) 0.0485(7) 0.4088(4) 0.072(2) Uani 1 1 d . . .
H29A H -0.2980 -0.0040 0.4555 0.087 Uiso 1 1 calc R . .
H29B H -0.3667 0.1204 0.4114 0.087 Uiso 1 1 calc R . .
C30 C -0.1891(7) 0.0747(6) 0.3900(4) 0.0657(19) Uani 1 1 d . . .
C31 C -0.1405(10) 0.0913(8) 0.4401(5) 0.088(3) Uani 1 1 d . . .
H31A H -0.1733 0.0834 0.4877 0.106 Uiso 1 1 calc R . .
C32 C -0.0440(9) 0.1194(8) 0.4182(6) 0.092(3) Uani 1 1 d . . .
H32A H -0.0110 0.1319 0.4510 0.110 Uiso 1 1 calc R . .
C33 C 0.0048(9) 0.1293(8) 0.3490(6) 0.089(3) Uani 1 1 d . . .
H33A H 0.0723 0.1461 0.3341 0.107 Uiso 1 1 calc R . .
C34 C -0.0482(7) 0.1139(6) 0.3012(4) 0.069(2) Uani 1 1 d . . .
H34A H -0.0161 0.1219 0.2535 0.083 Uiso 1 1 calc R . .
C35 C -0.4351(7) 0.0220(7) 0.3511(4) 0.072(2) Uani 1 1 d . . .
H35A H -0.4812 0.1031 0.3530 0.087 Uiso 1 1 calc R . .
H35B H -0.4657 -0.0267 0.3912 0.087 Uiso 1 1 calc R . .
C36 C -0.4450(6) 0.0011(6) 0.2827(4) 0.0631(18) Uani 1 1 d . . .
C37 C -0.5325(7) -0.0296(7) 0.2738(6) 0.086(3) Uani 1 1 d . . .
H37A H -0.5883 -0.0412 0.3119 0.103 Uiso 1 1 calc R . .
C38 C -0.5363(9) -0.0428(8) 0.2083(7) 0.093(3) Uani 1 1 d . . .
H38A H -0.5959 -0.0615 0.2015 0.112 Uiso 1 1 calc R . .
C39 C -0.4534(8) -0.0286(7) 0.1539(6) 0.084(3) Uani 1 1 d . . .
H39A H -0.4549 -0.0374 0.1092 0.101 Uiso 1 1 calc R . .
C40 C -0.3650(6) -0.0004(6) 0.1656(4) 0.0648(18) Uani 1 1 d . . .
H40A H -0.3067 0.0078 0.1284 0.078 Uiso 1 1 calc R . .
C50 C -0.1679(18) 0.517(2) 0.4560(14) 0.32(3) Uani 1 1 d D . .
C51 C -0.102(3) 0.426(2) 0.512(3) 0.75(8) Uani 1 1 d D . .
H51A H -0.0883 0.3509 0.5054 0.830 Uiso 1 1 calc R . .
H51B H -0.1467 0.4357 0.5578 0.830 Uiso 1 1 calc R . .
H51C H -0.0286 0.4331 0.5096 0.830 Uiso 1 1 calc R . .
C52 C 0.2637(9) 0.1842(12) 0.0382(6) 0.121(4) Uani 1 1 d . . .
H52A H 0.2333 0.1991 -0.0054 0.182 Uiso 1 1 calc R . .
H52B H 0.3111 0.1027 0.0516 0.182 Uiso 1 1 calc R . .
H52C H 0.3104 0.2297 0.0313 0.182 Uiso 1 1 calc R . .
C53 C 0.1670(9) 0.2160(10) 0.0942(6) 0.097(3) Uani 1 1 d . . .

loop_
_atom_site_aniso_label
_atom_site_aniso_U_11
_atom_site_aniso_U_22
_atom_site_aniso_U_33
_atom_site_aniso_U_23
_atom_site_aniso_U_13
_atom_site_aniso_U_12
Fe1 0.0431(5) 0.0391(5) 0.0488(5) -0.0140(4) -0.0033(4) -0.0129(4)
Fe2 0.0435(5) 0.0393(5) 0.0450(5) -0.0120(4) -0.0026(4) -0.0126(4)
Cl1 0.0758(13) 0.1038(17) 0.0758(13) -0.0356(12) -0.0023(10) -0.0303(12)
Cl2 0.124(2) 0.1113(19) 0.0680(13) -0.0146(13) 0.0001(13) -0.0707(17)
Cl3 0.0838(14) 0.0741(13) 0.0877(14) -0.0214(11) -0.0110(11) -0.0361(11)
Cl4 0.0675(13) 0.0816(14) 0.0975(16) -0.0158(12) -0.0047(12) -0.0198(11)
O1 0.047(2) 0.044(2) 0.048(2) -0.0111(18) -0.0035(18) -0.0126(18)
O2 0.057(3) 0.039(2) 0.076(3) -0.020(2) -0.004(2) -0.012(2)
O3 0.057(3) 0.045(2) 0.063(3) -0.012(2) -0.011(2) -0.010(2)
O4 0.150(7) 0.098(5) 0.103(5) -0.032(4) -0.027(5) -0.016(5)
O5 0.085(5) 0.155(7) 0.150(7) -0.052(6) 0.027(5) -0.036(5)
O6 0.192(9) 0.184(9) 0.109(6) -0.032(6) -0.019(6) -0.128(7)
O7 0.118(6) 0.152(7) 0.078(4) -0.029(4) -0.018(4) -0.036(5)
O8 0.145(9) 0.108(7) 0.38(2) -0.021(9) -0.050(10) -0.039(6)
O9 0.268(16) 0.36(2) 0.186(12) -0.163(14) -0.014(11) -0.083(15)
O10 0.099(5) 0.173(8) 0.128(6) -0.009(6) -0.012(5) -0.056(5)
O11 0.094(5) 0.222(10) 0.120(6) 0.018(6) -0.014(5) -0.071(6)
O12 0.300(18) 0.277(16) 0.243(15) -0.125(13) -0.133(13) 0.209(15)
O13 0.300(15) 0.344(17) 0.084(6) 0.004(8) 0.005(7) -0.239(14)
O14 0.255(12) 0.188(10) 0.211(11) -0.118(9) 0.060(9) -0.154(10)
O15 0.284(13) 0.271(13) 0.107(6) -0.026(7) -0.008(7) -0.225(12)
O16 0.248(14) 0.245(14) 0.185(11) -0.010(10) 0.024(10) -0.163(12)
O17 0.42(3) 0.72(5) 0.230(17) -0.15(2) -0.021(18) -0.41(3)
O18 0.276(18) 0.240(15) 0.195(13) 0.062(12) 0.056(12) 0.093(14)
O19 0.180(10) 0.197(11) 0.333(18) -0.179(12) 0.095(11) -0.068(9)
N1 0.045(3) 0.051(3) 0.049(3) -0.016(2) -0.008(2) -0.012(2)
N2 0.059(3) 0.048(3) 0.070(4) -0.023(3) -0.003(3) -0.021(3)
N3 0.055(3) 0.047(3) 0.056(3) -0.007(2) -0.003(3) -0.017(3)
N4 0.060(3) 0.052(3) 0.049(3) -0.021(2) -0.003(2) -0.020(3)
N5 0.049(3) 0.050(3) 0.048(3) -0.019(2) -0.002(2) -0.012(2)
N6 0.065(4) 0.046(3) 0.053(3) -0.008(2) -0.003(3) -0.017(3)
N7 0.065(4) 0.056(3) 0.056(3) -0.017(3) -0.014(3) -0.017(3)
N8 0.051(3) 0.042(3) 0.072(4) -0.015(3) -0.007(3) -0.013(2)
N9 0.43(3) 0.227(18) 0.163(14) -0.116(13) 0.100(16) -0.24(2)
N10 0.104(7) 0.187(11) 0.146(9) -0.090(8) 0.005(6) -0.064(7)
C1 0.061(4) 0.063(4) 0.073(5) -0.018(4) -0.018(4) -0.014(4)
C2 0.065(5) 0.082(5) 0.081(5) -0.014(4) -0.027(4) -0.030(4)
C3 0.050(4) 0.103(7) 0.083(6) -0.016(5) -0.019(4) -0.026(4)
C4 0.049(4) 0.075(5) 0.081(5) -0.021(4) -0.018(4) -0.005(4)
C5 0.050(4) 0.060(4) 0.048(4) -0.010(3) -0.009(3) -0.010(3)
C6 0.053(4) 0.059(4) 0.084(5) -0.028(4) -0.012(4) -0.004(3)
C7 0.080(5) 0.043(4) 0.097(6) -0.028(4) -0.001(4) -0.017(4)
C8 0.078(5) 0.051(4) 0.098(6) -0.028(4) 0.001(4) -0.025(4)
C9 0.053(4) 0.068(4) 0.078(5) -0.022(4) 0.010(3) -0.030(4)
C10 0.065(4) 0.050(4) 0.059(4) -0.009(3) 0.005(3) -0.025(3)
C11 0.073(5) 0.080(6) 0.077(6) -0.012(4) 0.015(4) -0.032(4)
C12 0.086(6) 0.086(6) 0.073(6) -0.004(5) 0.011(5) -0.024(5)
C13 0.084(6) 0.084(6) 0.057(5) -0.007(4) -0.004(4) -0.012(5)
C14 0.067(5) 0.070(5) 0.050(4) -0.003(3) -0.010(3) -0.014(4)
C15 0.065(5) 0.086(5) 0.075(5) -0.039(4) -0.006(4) -0.030(4)
C16 0.063(4) 0.060(4) 0.057(4) -0.027(3) -0.007(3) -0.017(3)
C17 0.079(5) 0.088(6) 0.067(5) -0.030(4) -0.016(4) -0.029(5)
C18 0.102(7) 0.093(6) 0.057(5) -0.030(4) -0.004(4) -0.033(5)
C19 0.083(5) 0.076(5) 0.051(4) -0.021(4) 0.006(4) -0.029(4)
C20 0.065(4) 0.063(4) 0.060(4) -0.020(3) 0.003(3) -0.026(4)
C21 0.065(4) 0.058(4) 0.062(4) -0.023(3) -0.001(3) -0.023(3)
C22 0.085(5) 0.075(5) 0.061(4) -0.029(4) 0.019(4) -0.045(4)
C23 0.068(5) 0.097(6) 0.084(6) -0.050(5) 0.031(4) -0.044(5)
C24 0.047(4) 0.072(5) 0.096(6) -0.041(5) 0.005(4) -0.018(4)
C25 0.042(3) 0.060(4) 0.077(5) -0.039(4) -0.003(3) -0.013(3)
C26 0.048(4) 0.060(4) 0.074(5) -0.024(4) -0.011(3) -0.001(3)
C27 0.083(5) 0.051(4) 0.066(5) -0.002(3) -0.019(4) -0.010(4)
C28 0.085(5) 0.047(4) 0.066(5) 0.000(3) -0.009(4) -0.022(4)
C29 0.096(6) 0.060(4) 0.049(4) -0.015(3) 0.000(4) -0.021(4)
C30 0.088(5) 0.047(4) 0.057(4) -0.018(3) -0.024(4) -0.008(4)
C31 0.121(8) 0.078(6) 0.062(5) -0.019(4) -0.035(5) -0.019(5)
C32 0.108(7) 0.081(6) 0.107(8) -0.034(5) -0.057(6) -0.023(5)
C33 0.090(6) 0.089(6) 0.103(7) -0.033(5) -0.034(5) -0.028(5)
C34 0.066(5) 0.065(5) 0.081(5) -0.023(4) -0.024(4) -0.018(4)
C35 0.065(5) 0.065(5) 0.079(5) -0.011(4) 0.013(4) -0.032(4)
C36 0.054(4) 0.044(4) 0.083(5) -0.011(3) 0.004(4) -0.020(3)
C37 0.061(5) 0.070(5) 0.126(8) -0.002(5) -0.009(5) -0.039(4)
C38 0.078(6) 0.077(6) 0.139(9) -0.025(6) -0.025(6) -0.037(5)
C39 0.074(5) 0.073(5) 0.119(7) -0.035(5) -0.031(5) -0.023(4)
C40 0.062(4) 0.056(4) 0.079(5) -0.026(4) -0.006(4) -0.017(3)
C50 0.33(4) 0.35(5) 0.45(5) -0.33(4) 0.30(4) -0.30(4)
C51 0.18(3) 0.15(2) 1.8(2) 0.06(5) -0.25(6) -0.036(19)
C52 0.093(7) 0.167(12) 0.122(9) -0.056(8) 0.000(7) -0.057(8)
C53 0.074(6) 0.120(8) 0.119(8) -0.053(7) -0.018(6) -0.038(6)

loop_
_atom_type_symbol
_atom_type_description
_atom_type_scat_dispersion_real
_atom_type_scat_dispersion_imag
_atom_type_scat_source
C C 0.0033 0.0016 'International Tables Vol C Tables 4.2.6.8 and 6.1.1.4'
H H 0.0000 0.0000 'International Tables Vol C Tables 4.2.6.8 and 6.1.1.4'
N N 0.0061 0.0033 'International Tables Vol C Tables 4.2.6.8 and 6.1.1.4'
O O 0.0106 0.0060 'International Tables Vol C Tables 4.2.6.8 and 6.1.1.4'
Cl Cl 0.1484 0.1585 'International Tables Vol C Tables 4.2.6.8 and 6.1.1.4'
Fe Fe 0.3463 0.8444 'International Tables Vol C Tables 4.2.6.8 and 6.1.1.4'

loop_
_geom_angle_atom_site_label_1
_geom_angle_atom_site_label_2
_geom_angle_atom_site_label_3
_geom_angle
_geom_angle_site_symmetry_1
_geom_angle_site_symmetry_3
_geom_angle_publ_flag
O1 Fe1 N1 99.71(19) . . ?
O1 Fe1 N3 95.40(19) . . ?
N1 Fe1 N3 102.9(2) . . ?
O1 Fe1 N4 95.28(19) . . ?
N1 Fe1 N4 99.4(2) . . ?
N3 Fe1 N4 153.2(2) . . ?
O1 Fe1 O2 171.76(18) . . ?
N1 Fe1 O2 73.03(19) . . ?
N3 Fe1 O2 90.13(19) . . ?
N4 Fe1 O2 82.32(19) . . ?
O1 Fe1 N2 109.9(2) . . ?
N1 Fe1 N2 150.3(2) . . ?
N3 Fe1 N2 76.3(2) . . ?
N4 Fe1 N2 76.9(2) . . ?
O2 Fe1 N2 77.30(19) . . ?
O1 Fe2 N5 101.76(19) . . ?
O1 Fe2 N8 96.11(19) . . ?
N5 Fe2 N8 102.8(2) . . ?
O1 Fe2 N7 93.4(2) . . ?
N5 Fe2 N7 99.1(2) . . ?
N8 Fe2 N7 153.8(2) . . ?
O1 Fe2 O3 172.34(18) . . ?
N5 Fe2 O3 73.36(19) . . ?
N8 Fe2 O3 90.79(18) . . ?
N7 Fe2 O3 81.78(19) . . ?
O1 Fe2 N6 107.29(19) . . ?
N5 Fe2 N6 150.9(2) . . ?
N8 Fe2 N6 76.2(2) . . ?
N7 Fe2 N6 77.6(2) . . ?
O3 Fe2 N6 77.56(19) . . ?
O5 Cl1 O7 110.9(5) . . ?
O5 Cl1 O4 112.5(5) . . ?
O7 Cl1 O4 111.1(5) . . ?
O5 Cl1 O6 106.2(6) . . ?
O7 Cl1 O6 109.0(5) . . ?
O4 Cl1 O6 106.7(6) . . ?
O9 Cl2 O8 115.4(11) . . ?
O9 Cl2 O11 112.8(10) . . ?
O8 Cl2 O11 112.0(8) . . ?
O9 Cl2 O10 103.8(8) . . ?
O8 Cl2 O10 103.7(7) . . ?
O11 Cl2 O10 108.1(5) . . ?
O12 Cl3 O13 115.1(10) . . ?
O12 Cl3 O14 111.0(10) . . ?
O13 Cl3 O14 114.0(8) . . ?
O12 Cl3 O15 102.5(13) . . ?
O13 Cl3 O15 107.9(6) . . ?
O14 Cl3 O15 105.1(7) . . ?
O18 Cl4 O17 115.0(17) . . ?
O18 Cl4 O19 105.4(10) . . ?
O17 Cl4 O19 106.4(12) . . ?
O18 Cl4 O16 105.5(11) . . ?
O17 Cl4 O16 110.8(11) . . ?
O19 Cl4 O16 113.9(8) . . ?
Fe1 O1 Fe2 172.0(3) . . ?
C6 O2 C7 116.7(5) . . ?
C6 O2 Fe1 117.6(4) . . ?
C7 O2 Fe1 114.8(4) . . ?
C26 O3 C27 116.2(5) . . ?
C26 O3 Fe2 116.0(4) . . ?
C27 O3 Fe2 114.4(4) . . ?
C5 N1 C1 118.2(6) . . ?
C5 N1 Fe1 119.8(4) . . ?
C1 N1 Fe1 121.6(4) . . ?
C15 N2 C9 112.1(6) . . ?
C15 N2 C8 113.5(6) . . ?
C9 N2 C8 108.8(6) . . ?
C15 N2 Fe1 108.4(4) . . ?
C9 N2 Fe1 104.9(4) . . ?
C8 N2 Fe1 108.9(4) . . ?
C14 N3 C10 119.3(6) . . ?
C14 N3 Fe1 125.9(5) . . ?
C10 N3 Fe1 114.5(5) . . ?
C16 N4 C20 119.4(6) . . ?
C16 N4 Fe1 115.9(4) . . ?
C20 N4 Fe1 124.7(5) . . ?
C21 N5 C25 119.0(6) . . ?
C21 N5 Fe2 122.0(4) . . ?
C25 N5 Fe2 118.9(4) . . ?
C35 N6 C29 112.3(6) . . ?
C35 N6 C28 108.6(6) . . ?
C29 N6 C28 112.8(6) . . ?
C35 N6 Fe2 105.9(4) . . ?
C29 N6 Fe2 107.7(4) . . ?
C28 N6 Fe2 109.3(4) . . ?
C30 N7 C34 118.6(6) . . ?
C30 N7 Fe2 116.0(5) . . ?
C34 N7 Fe2 125.4(5) . . ?
C40 N8 C36 119.3(6) . . ?
C40 N8 Fe2 125.7(5) . . ?
C36 N8 Fe2 114.9(5) . . ?
N1 C1 C2 122.3(7) . . ?
C3 C2 C1 118.4(8) . . ?
C4 C3 C2 119.6(7) . . ?
C3 C4 C5 119.6(7) . . ?
N1 C5 C4 121.9(7) . . ?
N1 C5 C6 116.2(6) . . ?
C4 C5 C6 121.8(6) . . ?
O2 C6 C5 107.5(5) . . ?
O2 C7 C8 106.6(6) . . ?
C7 C8 N2 111.7(6) . . ?
C10 C9 N2 109.7(6) . . ?
N3 C10 C11 121.1(7) . . ?
N3 C10 C9 116.2(6) . . ?
C11 C10 C9 122.7(7) . . ?
C12 C11 C10 119.3(9) . . ?
C11 C12 C13 119.9(8) . . ?
C12 C13 C14 118.7(9) . . ?
N3 C14 C13 121.7(8) . . ?
N2 C15 C16 111.8(6) . . ?
N4 C16 C17 120.5(7) . . ?
N4 C16 C15 116.4(6) . . ?
C17 C16 C15 123.0(7) . . ?
C18 C17 C16 119.1(8) . . ?
C17 C18 C19 120.8(8) . . ?
C18 C19 C20 118.1(8) . . ?
N4 C20 C19 122.1(7) . . ?
N5 C21 C22 122.9(7) . . ?
C23 C22 C21 117.4(8) . . ?
C24 C23 C22 120.1(7) . . ?
C23 C24 C25 119.5(7) . . ?
N5 C25 C24 121.1(7) . . ?
N5 C25 C26 116.5(6) . . ?
C24 C25 C26 122.4(6) . . ?
O3 C26 C25 107.6(5) . . ?
O3 C27 C28 105.6(6) . . ?
C27 C28 N6 111.3(6) . . ?
N6 C29 C30 112.2(6) . . ?
N7 C30 C31 121.8(8) . . ?
N7 C30 C29 115.9(6) . . ?
C31 C30 C29 122.3(8) . . ?
C32 C31 C30 118.6(9) . . ?
C33 C32 C31 120.6(8) . . ?
C32 C33 C34 118.4(9) . . ?
N7 C34 C33 122.0(8) . . ?
N6 C35 C36 110.1(6) . . ?
N8 C36 C37 120.7(8) . . ?
N8 C36 C35 115.2(6) . . ?
C37 C36 C35 124.1(7) . . ?
C38 C37 C36 119.6(9) . . ?
C39 C38 C37 119.6(9) . . ?
C38 C39 C40 119.0(9) . . ?
N8 C40 C39 121.7(8) . . ?
N9 C50 C51 173(4) . . ?
N10 C53 C52 179.3(11) . . ?

loop_
_geom_bond_atom_site_label_1
_geom_bond_atom_site_label_2
_geom_bond_distance
_geom_bond_site_symmetry_2
_geom_bond_publ_flag
Fe1 O1 1.786(4) . ?
Fe1 N1 2.092(5) . ?
Fe1 N3 2.128(5) . ?
Fe1 N4 2.142(5) . ?
Fe1 O2 2.156(4) . ?
Fe1 N2 2.192(5) . ?
Fe2 O1 1.790(4) . ?
Fe2 N5 2.091(5) . ?
Fe2 N8 2.140(6) . ?
Fe2 N7 2.140(6) . ?
Fe2 O3 2.171(4) . ?
Fe2 N6 2.173(5) . ?
Cl1 O5 1.396(7) . ?
Cl1 O7 1.414(7) . ?
Cl1 O4 1.418(7) . ?
Cl1 O6 1.438(7) . ?
Cl2 O9 1.317(12) . ?
Cl2 O8 1.340(10) . ?
Cl2 O11 1.382(8) . ?
Cl2 O10 1.500(8) . ?
Cl3 O12 1.253(10) . ?
Cl3 O13 1.348(9) . ?
Cl3 O14 1.362(9) . ?
Cl3 O15 1.408(10) . ?
Cl4 O18 1.249(12) . ?
Cl4 O17 1.261(15) . ?
Cl4 O19 1.352(11) . ?
Cl4 O16 1.384(11) . ?
O2 C6 1.414(8) . ?
O2 C7 1.436(8) . ?
O3 C26 1.420(8) . ?
O3 C27 1.444(8) . ?
N1 C5 1.335(8) . ?
N1 C1 1.345(9) . ?
N2 C15 1.470(9) . ?
N2 C9 1.492(8) . ?
N2 C8 1.501(9) . ?
N3 C14 1.326(9) . ?
N3 C10 1.351(9) . ?
N4 C16 1.341(8) . ?
N4 C20 1.346(8) . ?
N5 C21 1.328(9) . ?
N5 C25 1.349(8) . ?
N6 C35 1.478(9) . ?
N6 C29 1.478(9) . ?
N6 C28 1.517(8) . ?
N7 C30 1.328(9) . ?
N7 C34 1.349(9) . ?
N8 C40 1.326(9) . ?
N8 C36 1.344(9) . ?
N9 C50 1.140(19) . ?
N10 C53 1.125(13) . ?
C1 C2 1.382(10) . ?
C2 C3 1.366(11) . ?
C3 C4 1.361(11) . ?
C4 C5 1.374(10) . ?
C5 C6 1.494(10) . ?
C7 C8 1.477(11) . ?
C9 C10 1.481(10) . ?
C10 C11 1.377(10) . ?
C11 C12 1.361(13) . ?
C12 C13 1.369(13) . ?
C13 C14 1.383(11) . ?
C15 C16 1.494(10) . ?
C16 C17 1.399(10) . ?
C17 C18 1.354(12) . ?
C18 C19 1.369(12) . ?
C19 C20 1.379(10) . ?
C21 C22 1.382(9) . ?
C22 C23 1.381(12) . ?
C23 C24 1.363(12) . ?
C24 C25 1.373(10) . ?
C25 C26 1.488(10) . ?
C27 C28 1.490(11) . ?
C29 C30 1.508(11) . ?
C30 C31 1.391(11) . ?
C31 C32 1.358(14) . ?
C32 C33 1.357(13) . ?
C33 C34 1.380(11) . ?
C35 C36 1.498(11) . ?
C36 C37 1.385(11) . ?
C37 C38 1.369(13) . ?
C38 C39 1.346(13) . ?
C39 C40 1.397(10) . ?
C50 C51 1.47(2) . ?
C52 C53 1.453(14) . ?
